data_2003447
loop_
_publ_author_name
'Trueblood, K. N.'
'Maverick, E. F.'
'Knobler, C. B.'
'Goldberg, I.'

_publ_section_title
;
 Octaanisyl Cavitands and a Related Caviplex
;
_journal_issue 5
_journal_name_full 'Acta Crystallographica Section C'
_journal_page_first 894
_journal_page_last 904
_journal_paper_doi 10.1107/S0108270194013594
_journal_volume 51
_journal_year 1995
_chemical_compound_source 'Cram et al. (1987)'
_chemical_formula_moiety 'C64 H64 O8,1.04(C H2 Cl2),Cs +,Cl O4 -'
_chemical_formula_sum 'C65 H66 Cl3 Cs O12'
_chemical_formula_weight 1283
_chemical_name_systematic
;Octamethoxy-octamethylnonacyclo(35.3.1.1^2,6^.1^7,11^.1^12,16^.1
^17,21^.1^22,26^.1^27,31^.1^32,36^)octatetraconta-1(41),2,4,6(42),7,9,11(43),12,
14,16(44),17,19,21(45),22,24,26(46),27,29,31(47),32,34,36(48),37,39-tetracosaene
 cesium perchlorate dichloromethane clathrate
;
_space_group_IT_number 62
_symmetry_cell_setting orthorhombic
_symmetry_space_group_name_Hall '-P 2c 2n'
_symmetry_space_group_name_H-M 'P n a m'
_cell_angle_alpha 90.0
_cell_angle_beta 90.0
_cell_angle_gamma 90.0
_cell_formula_units_Z 4
_cell_length_a 17.088(5)
_cell_length_b 19.691(6)
_cell_length_c 20.392(6)
_cell_measurement_reflns_used 15
_cell_measurement_temperature 115
_cell_measurement_theta_max 10.4
_cell_measurement_theta_min 7.4
_cell_volume 6861(4)
_computing_cell_refinement 'Syntex P\=1 software'
_computing_data_collection 'Syntex P\=1 software'
_computing_data_reduction CARESS
_computing_molecular_graphics 'ORTEP, PLUTO'
_computing_publication_material 'local programs'
_computing_structure_refinement SHELX76
_computing_structure_solution MULTAN
_diffrn_ambient_temperature 115
_diffrn_measurement_device 'Syntex P\=1 diffractometer'
_diffrn_measurement_method \q/2\q
_diffrn_radiation_monochromator graphite
_diffrn_radiation_source 'xray tube'
_diffrn_radiation_type MoK\a
_diffrn_radiation_wavelength 0.71073
_diffrn_reflns_av_R_equivalents unknown
_diffrn_reflns_limit_h_max 20
_diffrn_reflns_limit_h_min 0
_diffrn_reflns_limit_k_max 23
_diffrn_reflns_limit_k_min 0
_diffrn_reflns_limit_l_max 24
_diffrn_reflns_limit_l_min 0
_diffrn_reflns_number 6698
_diffrn_reflns_reduction_process CARESS
_diffrn_reflns_theta_max 25
_diffrn_reflns_theta_min 1.0
_diffrn_standards_decay_% <1
_diffrn_standards_interval_count 97
_diffrn_standards_number 3
_exptl_absorpt_coefficient_mu 0.65
_exptl_absorpt_correction_T_max 0.925
_exptl_absorpt_correction_T_min 0.872
_exptl_absorpt_correction_type integration
_exptl_crystal_colour colorless
_exptl_crystal_density_diffrn 1.227
_exptl_crystal_description 'prismatic needle'
_exptl_crystal_F_000 2639
_exptl_crystal_size_max 0.45
_exptl_crystal_size_mid 0.22
_exptl_crystal_size_min 0.12
_refine_diff_density_max 0.92
_refine_diff_density_min -0.99
_refine_ls_extinction_method none
_refine_ls_goodness_of_fit_all 1.62
_refine_ls_goodness_of_fit_obs 1.83
_refine_ls_hydrogen_treatment noref
_refine_ls_matrix_type full
_refine_ls_number_parameters 207
_refine_ls_number_reflns 3064
_refine_ls_number_restraints 1
_refine_ls_R_factor_all 0.152
_refine_ls_R_factor_obs 0.091
_refine_ls_shift/esd_max 0.16
_refine_ls_shift/esd_mean 0.01
_refine_ls_structure_factor_coef F
_refine_ls_weighting_scheme sigma
_refine_ls_wR_factor_all 0.108
_refine_ls_wR_factor_obs 0.079
_reflns_number_observed 3064
_reflns_number_total 5072
_reflns_observed_criterion 'F > 4sigma(F)'
_cod_data_source_file fg1015.cif
_cod_data_source_block Ic
_cod_original_sg_symbol_Hall '-P 2c -2n'
_cod_database_code 2003447

loop_
_symmetry_equiv_pos_as_xyz
x,y,z
-x,-y,-z
x,y,1/2-z
-x,-y,1/2+z
1/2+x,1/2-y,z
1/2-x,1/2+y,-z
1/2+x,1/2-y,1/2-z
1/2-x,1/2+y,1/2+z

loop_
_atom_site_aniso_label
_atom_site_aniso_U_11
_atom_site_aniso_U_12
_atom_site_aniso_U_13
_atom_site_aniso_U_22
_atom_site_aniso_U_23
_atom_site_aniso_U_33
Cs46 0.0291(6) 0.0030(7) 0.000 0.0175(4) 0.000 0.0203(5)
Cl47 0.019(2) 0.002(3) 0.000 0.023(2) 0.000 0.023(2)
O48 0.028(5) 0.002(5) -0.006(5) 0.041(5) -0.011(4) 0.022(4)
O49 0.034(9) -0.019(8) 0.000 0.047(10) 0.000 0.039(9)
O50 0.039(9) 0.011(7) 0.000 0.023(7) 0.000 0.024(7)
Cl' 0.069(4) -0.005(3) 0.013(3) 0.039(3) -0.010(2) 0.022(3)

loop_
_atom_site_label
_atom_site_fract_x
_atom_site_fract_y
_atom_site_fract_z
_atom_site_U_iso_or_equiv
_atom_site_thermal_displace_type
_atom_site_calc_flag
_atom_site_calc_attached_atom
Cs46 0.3701(1) 0.2489(1) 0.7500 0.0223(3) Uani . .
Cl47 0.1212(3) 0.1567(2) 0.7500 0.022(1) Uani . .
O48 0.1160(5) 0.1151(4) 0.6921(4) 0.031(3) Uani . .
O49 0.1946(7) 0.1921(7) 0.7500 0.040(5) Uani . .
O50 0.0577(7) 0.2055(6) 0.7500 0.029(4) Uani . .
Cl'* 0.3119(3) 0.4257(2) 0.1785(2) 0.043(2) Uani . .
C1 0.4457(7) 0.0240(5) 0.8095(6) 0.020(3) Uiso . .
C2 0.4170(7) -0.0433(6) 0.6913(6) 0.026(3) Uiso . .
C3 0.4021(10) -0.0766(8) 0.7500 0.026(5) Uiso . .
C4 0.3740(12) -0.1480(9) 0.7500 0.039(5) Uiso . .
C7 0.4594(10) 0.0553(9) 0.7500 0.023(5) Uiso . .
O8 0.4877(6) 0.1226(5) 0.7500 0.023(3) Uiso . .
C9 0.5718(10) 0.1245(8) 0.7500 0.022(4) Uiso . .
C10 0.4671(6) 0.0580(6) 0.6274(5) 0.015(3) Uiso ? ?
C11 0.5337(6) 0.0359(5) 0.5934(5) 0.017(3) Uiso ? ?
C12 0.5558(7) 0.0659(6) 0.5332(6) 0.023(3) Uiso ? ?
C13 0.6302(7) 0.0430(5) 0.4995(5) 0.026(3) Uiso ? ?
C14 0.5083(7) 0.1161(6) 0.5089(6) 0.023(3) Uiso ? ?
C15 0.4410(6) 0.1391(5) 0.5406(6) 0.018(3) Uiso ? ?
C16 0.4215(7) 0.1108(6) 0.6006(6) 0.020(3) Uiso ? ?
O17 0.3569(4) 0.1334(4) 0.6356(4) 0.023(2) Uiso ? ?
C18 0.2858(7) 0.1013(6) 0.6153(6) 0.024(3) Uiso ? ?
C19 0.3898(7) 0.1933(6) 0.5109(6) 0.022(3) Uiso ? ?
C20 0.3505(6) 0.1806(6) 0.4525(6) 0.022(3) Uiso ? ?
C21 0.3024(7) 0.2301(5) 0.4239(6) 0.022(3) Uiso ? ?
C22 0.2567(8) 0.2156(7) 0.3618(7) 0.046(4) Uiso ? ?
C23 0.2987(7) 0.2945(6) 0.4537(6) 0.025(3) Uiso ? ?
C24 0.3380(7) 0.3070(6) 0.5130(6) 0.018(3) Uiso ? ?
C25 0.3835(6) 0.2577(6) 0.5405(4) 0.018(2) Uiso ? ?
O26 0.4243(4) 0.2704(3) 0.5984(4) 0.021(2) Uiso ? ?
C27 0.5013(8) 0.2952(6) 0.5863(6) 0.036(4) Uiso ? ?
C28 0.3360(7) 0.3794(6) 0.5394(6) 0.020(3) Uiso ? ?
C29 0.3632(7) 0.4320(6) 0.5010(5) 0.023(3) Uiso ? ?
C30 0.3626(7) 0.4980(5) 0.5246(5) 0.022(3) Uiso ? ?
C31 0.3957(7) 0.5553(6) 0.4823(6) 0.037(4) Uiso ? ?
C32 0.3319(7) 0.5104(6) 0.5855(6) 0.022(3) Uiso ? ?
C33 0.3031(7) 0.4584(6) 0.6254(6) 0.020(3) Uiso ? ?
C34 0.3061(7) 0.3914(6) 0.6021(6) 0.024(3) Uiso ? ?
O35 0.2750(4) 0.3395(4) 0.6416(4) 0.022(2) Uiso ? ?
C36 0.2017(7) 0.3134(6) 0.6199(6) 0.026(3) Uiso ? ?
C37 0.2684(6) 0.4773(5) 0.6905(5) 0.015(3) Uiso ? ?
C38 0.2071(7) 0.5245(6) 0.6910(6) 0.022(3) Uiso ? ?
C39 0.1746(9) 0.5485(8) 0.7500 0.012(4) Uiso . .
C40 0.1088(10) 0.5996(8) 0.7500 0.027(5) Uiso . .
C43 0.2981(10) 0.4526(9) 0.7500 0.021(5) Uiso . .
O44 0.3615(7) 0.4092(5) 0.7500 0.023(3) Uiso . .
C45 0.4362(13) 0.4433(11) 0.7500 0.055(7) Uiso . .
C'* 0.2965(14) 0.4709(12) 0.2500 0.020(6) Uiso . .
Cl"** 0.9044(13) 0.8598(11) 0.7500 0.100(8) Uiso . .
Cl'"*** 0.9960(21) 0.8086(18) 0.6374(15) 0.137(14) Uiso . .
H2 0.412 -0.057 0.640 0.04 Uiso calc C2
H4A 0.311 -0.148 0.750 0.04 Uiso calc C4
H4B 0.396 -0.175 0.793 0.04 Uiso calc C4
H9A 0.588 0.177 0.750 0.04 Uiso calc C9
H9B 0.594 0.099 0.793 0.04 Uiso calc C9
H11 0.569 -0.005 0.613 0.04 Uiso calc C11
H13A 0.638 0.071 0.455 0.04 Uiso calc C13
H13B 0.626 -0.011 0.489 0.04 Uiso calc C13
H13C 0.680 0.052 0.531 0.04 Uiso calc C13
H14 0.524 0.139 0.463 0.04 Uiso calc C14
H18A 0.238 0.121 0.644 0.04 Uiso calc C18
H18B 0.290 0.047 0.622 0.04 Uiso calc C18
H18C 0.275 0.112 0.564 0.04 Uiso calc C18
H20 0.357 0.132 0.429 0.04 Uiso calc C20
H22A 0.267 0.164 0.347 0.04 Uiso calc C22
H22B 0.276 0.250 0.324 0.04 Uiso calc C22
H22C 0.195 0.223 0.371 0.04 Uiso calc C22
H23 0.266 0.335 0.431 0.04 Uiso calc C23
H27A 0.531 0.304 0.632 0.04 Uiso calc C27
H27B 0.498 0.342 0.559 0.04 Uiso calc C27
H27C 0.534 0.258 0.558 0.04 Uiso calc C27
H29 0.385 0.422 0.452 0.04 Uiso calc C29
H31A 0.390 0.603 0.508 0.04 Uiso calc C31
H31B 0.363 0.558 0.437 0.04 Uiso calc C31
H31C 0.457 0.545 0.472 0.04 Uiso calc C31
H32 0.330 0.562 0.603 0.04 Uiso calc C32
H36A 0.182 0.274 0.653 0.04 Uiso calc C36
H36B 0.208 0.292 0.571 0.04 Uiso calc C36
H36C 0.159 0.354 0.619 0.04 Uiso calc C36
H38 0.184 0.543 0.645 0.04 Uiso calc C38
H40A 0.131 0.651 0.750 0.04 Uiso calc C40
H40B 0.074 0.591 0.793 0.04 Uiso calc C40
H45A 0.482 0.405 0.750 0.04 Uiso calc C45
H45B 0.442 0.475 0.707 0.04 Uiso calc C45
H'A* 0.336 0.514 0.250 0.06 Uiso calc C'
H'B* 0.237 0.489 0.250 0.06 Uiso calc C'

loop_
_atom_type_symbol
_atom_type_description
_atom_type_scat_source
_atom_type_scat_dispersion_real
_atom_type_scat_dispersion_imag
C ? International_Tables_Vol_IV_Table_2.2B ? ?
H ? International_Tables_Vol_IV_Table_2.2B ? ?
Cl ? International_Tables_Vol_IV_Table_2.2B ? ?
Cs+ ? International_Tables_Vol_IV_Table_2.2B ? ?
O ? International_Tables_Vol_IV_Table_2.2B ? ?

loop_
_geom_angle_atom_site_label_1
_geom_angle_atom_site_label_2
_geom_angle_atom_site_label_3
_geom_angle_site_symmetry_1
_geom_angle_site_symmetry_3
_geom_angle
_geom_angle_publ_flag
C7 C1 C2 . 3_556 117.8(10) no
C7 C1 C10 . 3_556 121.0(10) no
C2 C1 C10 3_556 3_556 121.0(10) no
C3 C2 C1 . 3_556 121.2(11) no
C2 C3 C4 . . 120.4(10) no
C2 C3 C2 . 3_556 119.0(11) no
C1 C7 O8 . . 118.5(10) no
C1 C7 C1 . 3_556 123.0(11) no
C7 O8 C9 . . 111.6(8) no
C11 C10 C16 . . 119.1(10) no
C11 C10 C1 . 3_556 119.0(10) no
C16 C10 C1 . 3_556 121.9(10) no
C10 C11 C12 . . 121.0(10) no
C11 C12 C13 . . 119.5(10) no
C11 C12 C14 . . 117.3(10) no
C13 C12 C14 . . 123.2(10) no
C12 C14 C15 . . 123.6(11) no
C14 C15 C16 . . 118.6(10) no
C14 C15 C19 . . 121.4(10) no
C16 C15 C19 . . 120.0(10) no
C10 C16 C15 . . 120.4(10) no
C10 C16 O17 . . 118.5(10) no
C15 C16 O17 . . 121.1(10) no
C16 O17 C18 . . 112.6(8) no
C15 C19 C20 . . 119.9(10) no
C15 C19 C25 . . 120.7(10) no
C20 C19 C25 . . 119.4(10) no
C19 C20 C21 . . 121.1(10) no
C20 C21 C22 . . 121.3(10) no
C20 C21 C23 . . 118.2(10) no
C22 C21 C23 . . 120.5(10) no
C21 C23 C24 . . 120.6(11) no
C23 C24 C25 . . 120.1(10) no
C23 C24 C28 . . 117.2(10) no
C25 C24 C28 . . 122.2(10) no
C19 C25 C24 . . 120.6(10) no
C19 C25 O26 . . 119.1(9) no
C24 C25 O26 . . 120.4(9) no
C25 O26 C27 . . 112.1(8) no
C24 C28 C29 . . 119.6(10) no
C24 C28 C34 . . 119.3(10) no
C29 C28 C34 . . 121.1(11) no
C28 C29 C30 . . 120.3(10) no
C29 C30 C31 . . 119.6(10) no
C29 C30 C32 . . 119.0(10) no
C31 C30 C32 . . 121.4(10) no
C30 C32 C33 . . 122.2(11) no
C32 C33 C34 . . 118.7(11) no
C32 C33 C37 . . 118.1(10) no
C34 C33 C37 . . 123.2(10) no
C28 C34 C33 . . 118.8(11) no
C28 C34 O35 . . 122.7(11) no
C33 C34 O35 . . 118.4(10) no
C34 O35 C36 . . 114.6(9) no
C33 C37 C38 . . 117.8(10) no
C33 C37 C43 . . 122.5(10) no
C38 C37 C43 . . 119.7(10) no
C37 C38 C39 . . 121.6(10) no
C38 C39 C40 . . 121.2(9) no
C38 C39 C38 . 3_556 117.6(10) no
C37 C43 O44 . . 119.9(10) no
C37 C43 C37 . 3_556 119.9(10) no
C43 O44 C45 . . 113.9(9) no
O48 Cl47 O49 . . 109.3(5) no
O48 Cl47 O50 . . 109.3(5) no
O48 Cl47 O48 . 3_556 110.2(5) no
O49 Cl47 O50 . . 109.4(5) no
Cl' C' Cl' . 3_555 115.1(9) no

loop_
_geom_bond_atom_site_label_1
_geom_bond_atom_site_label_2
_geom_bond_site_symmetry_2
_geom_bond_distance
_geom_bond_publ_flag
C1 C7 . 1.381(14) no
C1 C2 3_556 1.414(16) no
C1 C10 3_556 1.496(16) no
C2 C3 . 1.388(15) no
C2 C1 3_556 1.414(16) no
C3 C4 . 1.49(2) no
C7 O8 . 1.41(2) no
O8 C9 . 1.44(2) no
C10 C11 . 1.403(16) no
C10 C16 . 1.409(16) no
C10 C1 3_556 1.496(16) no
C11 C12 . 1.413(16) no
C12 C13 . 1.51(2) no
C12 C14 . 1.371(16) no
C14 C15 . 1.395(16) no
C15 C16 . 1.385(16) no
C15 C19 . 1.507(16) no
C16 O17 . 1.387(14) no
O17 C18 . 1.430(14) no
C19 C20 . 1.390(16) no
C19 C25 . 1.408(15) no
C20 C21 . 1.402(16) no
C21 C22 . 1.52(2) no
C21 C23 . 1.407(16) no
C23 C24 . 1.405(16) no
C24 C25 . 1.364(16) no
C24 C28 . 1.526(16) no
C25 O26 . 1.395(12) no
O26 C27 . 1.426(15) no
C28 C29 . 1.379(16) no
C28 C34 . 1.40(2) no
C29 C30 . 1.386(15) no
C30 C31 . 1.53(2) no
C30 C32 . 1.370(16) no
C32 C33 . 1.397(16) no
C33 C34 . 1.40(2) no
C33 C37 . 1.502(16) no
C34 O35 . 1.405(14) no
O35 C36 . 1.424(14) no
C37 C38 . 1.401(16) no
C37 C43 . 1.401(14) no
C38 C39 . 1.407(14) no
C39 C40 . 1.51(2) no
C43 O44 . 1.38(2) no
O44 C45 . 1.44(2) no
Cl47 O48 . 1.440(8) no
Cl47 O49 . 1.434(14) no
Cl47 O50 . 1.450(13) no
Cl' C' . 1.729(13) no
Cs46 O44 . 3.159(10) no
Cs46 O8 . 3.198(10) no
Cs46 O49 . 3.201(10) no
Cs46 O26 . 3.255(10) no
Cs46 O17 . 3.265(10) no
Cs46 O35 . 3.273(10) no
Cs46 O50 3_555 3.330(10) no

loop_
_geom_torsion_atom_site_label_1
_geom_torsion_atom_site_label_2
_geom_torsion_atom_site_label_3
_geom_torsion_atom_site_label_4
_geom_torsion_site_symmetry_1
_geom_torsion_site_symmetry_3
_geom_torsion_site_symmetry_4
_geom_torsion
_geom_torsion_publ_flag
C7 C1 C2 C3 . . 3_556 -1(2) no
C7 C1 C10 C11 . 3_556 3_556 -104.4(13) no
C7 C1 C10 C16 . 3_556 3_556 76.8(15) no
C2 C1 C10 C11 3_556 3_556 3_556 70.2(15) no
C2 C1 C10 C16 3_556 3_556 3_556 -108.6(14) no
C3 C2 C1 C7 . . 3_556 1(2) no
C3 C2 C1 C10 . 3_556 . 175.6(11) no
C1 C2 C3 C4 3_556 . . -178.3(11) no
C1 C2 C3 C2 3_556 . 3_556 -1(2) no
C2 C1 C7 O8 3_556 . . 179.8(10) no
C10 C1 C7 O8 3_556 . . -5.5(16) no
C1 C7 O8 C9 . . . 90.4(12) no
C2 C1 C7 C1 3_556 . 3_556 1(2) no
C10 C1 C7 C1 3_556 . 3_556 175.3(11) no
C11 C10 C16 C15 . . . 2(2) no
C11 C10 C16 O17 . . . -178.4(10) no
C11 C10 C1 C2 . . 3_556 -70.2(15) no
C11 C10 C1 C7 . . 3_556 104.4(13) no
C16 C10 C1 C2 . . 3_556 108.6(14) no
C16 C10 C1 C7 . . 3_556 -76.8(15) no
C16 C10 C11 C12 . . . 0(2) no
C1 C10 C11 C12 3_556 . . 179.2(11) no
C10 C11 C12 C13 . . . 177.1(11) no
C10 C11 C12 C14 . . . -2(2) no
C11 C12 C14 C15 . . . 1(2) no
C13 C12 C14 C15 . . . -177.9(11) no
C12 C14 C15 C16 . . . 1(2) no
C12 C14 C15 C19 . . . -178.5(11) no
C14 C15 C16 C10 . . . -3(2) no
C14 C15 C16 O17 . . . 177.5(11) no
C14 C15 C19 C20 . . . 64.7(16) no
C14 C15 C19 C25 . . . -113.1(13) no
C16 C15 C19 C20 . . . -115.2(13) no
C16 C15 C19 C25 . . . 67.1(15) no
C1 C10 C16 C15 3_556 . . -177.0(11) no
C10 C16 C15 C19 . . . 177.3(11) no
C1 C10 C16 O17 3_556 . . 2.9(16) no
C10 C16 O17 C18 . . . -95.2(12) no
C19 C15 C16 O17 . . . -3(2) no
C15 C16 O17 C18 . . . 84.7(13) no
C15 C19 C20 C21 . . . 179.8(11) no
C15 C19 C25 C24 . . . 179.1(11) no
C15 C19 C25 O26 . . . -1.0(16) no
C20 C19 C25 C24 . . . 1(2) no
C20 C19 C25 O26 . . . -178.8(10) no
C25 C19 C20 C21 . . . -2(2) no
C19 C20 C21 C22 . . . -177.4(12) no
C19 C20 C21 C23 . . . 4(2) no
C20 C21 C23 C24 . . . -4(2) no
C22 C21 C23 C24 . . . 176.9(12) no
C21 C23 C24 C25 . . . 3(2) no
C21 C23 C24 C28 . . . 175.6(11) no
C23 C24 C25 C19 . . . -2(2) no
C23 C24 C25 O26 . . . 178.3(10) no
C23 C24 C28 C29 . . . -56.9(15) no
C23 C24 C28 C34 . . . 122.6(13) no
C25 C24 C28 C29 . . . 115.1(13) no
C25 C24 C28 C34 . . . -65.4(16) no
C19 C25 C24 C28 . . . -173.6(11) no
C19 C25 O26 C27 . . . 88.6(12) no
C28 C24 C25 O26 . . . 6.5(16) no
C24 C25 O26 C27 . . . -91.5(12) no
C24 C28 C29 C30 . . . -179.3(11) no
C24 C28 C34 C33 . . . -178.7(11) no
C24 C28 C34 O35 . . . -2(2) no
C29 C28 C34 C33 . . . 1(2) no
C29 C28 C34 O35 . . . 177.4(11) no
C34 C28 C29 C30 . . . 1(2) no
C28 C29 C30 C31 . . . 177.8(11) no
C28 C29 C30 C32 . . . -2(2) no
C29 C30 C32 C33 . . . 2(2) no
C31 C30 C32 C33 . . . -178.5(12) no
C30 C32 C33 C34 . . . 0(2) no
C30 C32 C33 C37 . . . -178.2(11) no
C32 C33 C34 C28 . . . -1(2) no
C32 C33 C34 O35 . . . -178.2(11) no
C32 C33 C37 C38 . . . 55.8(15) no
C32 C33 C37 C43 . . . -120.4(13) no
C34 C33 C37 C38 . . . -122.5(13) no
C34 C33 C37 C43 . . . 61.2(17) no
C28 C34 C33 C37 . . . 176.9(11) no
C28 C34 O35 C36 . . . -71.1(14) no
C37 C33 C34 O35 . . . 0(2) no
C33 C34 O35 C36 . . . 105.6(12) no
C33 C37 C38 C39 . . . -175.8(11) no
C33 C37 C43 O44 . . . 0(2) no
C33 C37 C43 C37 . . 3_556 173.6(11) no
C38 C37 C43 O44 . . . -176.2(10) no
C38 C37 C43 C37 . . 3_556 -3(2) no
C43 C37 C38 C39 . . . 1(2) no
C37 C38 C39 C40 . . . 179.7(11) no
C37 C38 C39 C38 . . 3_556 1.5(16) no
C37 C43 O44 C45 . . . 86.8(13) no
